data_4334269
loop_
_publ_author_name
'Yuh Hijikata'
'Satoshi Horike'
'Masayuki Sugimoto'
'Munehiro Inukai'
'Tomohiro Fukushima'
'Susumu Kitagawa'

_publ_contact_author_address
;
Department of Synthetic Chemistry and Biological Chemistry
Graduate School of Engineering, Kyoto University
Katsura, Nishikyo-ku
Kyoto
615-8510
JAPAN
;
_publ_contact_author_email KITAGAWA@SBCHEM.KYOTO-U.AC.JP
_publ_contact_author_name 'Susumu Kitagawa'
_publ_section_title
;
 Pore Design of Two-Dimensional Coordination Polymers toward Selective
 Adsorption
;
_journal_name_full 'Inorganic Chemistry'
_journal_page_first 3634
_journal_page_last 3642
_journal_paper_doi 10.1021/ic302006x
_journal_volume 52
_journal_year 2013
_chemical_formula_sum 'C8.5 H7 N0.5 O3 S0.5 Zn0.5'
_chemical_formula_weight 212.86
_chemical_name_systematic
; 
 ? 
;
_space_group_IT_number 12
_symmetry_cell_setting monoclinic
_symmetry_space_group_name_Hall '-C 2y'
_symmetry_space_group_name_H-M 'C 1 2/m 1'
_atom_sites_solution_hydrogens geom
_atom_sites_solution_primary direct
_atom_sites_solution_secondary difmap
_audit_creation_method SHELXL-97
_cell_angle_alpha 90.00
_cell_angle_beta 97.492(5)
_cell_angle_gamma 90.00
_cell_formula_units_Z 8
_cell_length_a 22.033(8)
_cell_length_b 12.691(5)
_cell_length_c 9.603(4)
_cell_measurement_temperature 223(2)
_cell_volume 2662.3(18)
_computing_structure_refinement 'SHELXL-97 (Sheldrick, 1997)'
_computing_structure_solution 'SHELXS-97 (Sheldrick, 1990)'
_diffrn_ambient_temperature 223(2)
_diffrn_measured_fraction_theta_full 0.986
_diffrn_measured_fraction_theta_max 0.986
_diffrn_measurement_device_type CCD
_diffrn_measurement_method \w
_diffrn_radiation_monochromator graphite
_diffrn_radiation_source 'fine-focus sealed tube'
_diffrn_radiation_type MoK\a
_diffrn_radiation_wavelength 0.71075
_diffrn_reflns_av_R_equivalents 0.0754
_diffrn_reflns_av_sigmaI/netI 0.0748
_diffrn_reflns_limit_h_max 27
_diffrn_reflns_limit_h_min -28
_diffrn_reflns_limit_k_max 15
_diffrn_reflns_limit_k_min -15
_diffrn_reflns_limit_l_max 12
_diffrn_reflns_limit_l_min -12
_diffrn_reflns_number 10735
_diffrn_reflns_theta_full 27.48
_diffrn_reflns_theta_max 27.48
_diffrn_reflns_theta_min 3.21
_exptl_absorpt_coefficient_mu 1.023
_exptl_absorpt_correction_T_max 0.8215
_exptl_absorpt_correction_T_min 0.8215
_exptl_absorpt_correction_type empirical
_exptl_crystal_colour colorless
_exptl_crystal_density_diffrn 1.062
_exptl_crystal_description plate
_exptl_crystal_F_000 868
_exptl_crystal_size_max 0.20
_exptl_crystal_size_mid 0.20
_exptl_crystal_size_min 0.20
_refine_diff_density_max 1.172
_refine_diff_density_min -0.741
_refine_diff_density_rms 0.119
_refine_ls_extinction_method none
_refine_ls_goodness_of_fit_ref 1.047
_refine_ls_hydrogen_treatment constr
_refine_ls_matrix_type full
_refine_ls_number_parameters 119
_refine_ls_number_reflns 3165
_refine_ls_number_restraints 0
_refine_ls_restrained_S_all 1.047
_refine_ls_R_factor_all 0.0907
_refine_ls_R_factor_gt 0.0698
_refine_ls_shift/su_max 0.002
_refine_ls_shift/su_mean 0.000
_refine_ls_structure_factor_coef Fsqd
_refine_ls_weighting_details 'calc w=1/[\s^2^(Fo^2^)+(0.1168P)^2^+3.1185P] where P=(Fo^2^+2Fc^2^)/3'
_refine_ls_weighting_scheme calc
_refine_ls_wR_factor_gt 0.1886
_refine_ls_wR_factor_ref 0.2048
_reflns_number_gt 2399
_reflns_number_total 3165
_reflns_threshold_expression >2sigma(I)
_cod_data_source_file ic302006x_si_002_1.cif
_cod_data_source_block Zn_SDB_dabco
_cod_original_cell_volume 2662.3(17)
_cod_original_formula_sum 'C8.50 H7 N0.50 O3 S0.50 Zn0.50'
_cod_database_code 4334269

loop_
_symmetry_equiv_pos_as_xyz
'x, y, z'
'-x, y, -z'
'x+1/2, y+1/2, z'
'-x+1/2, y+1/2, -z'
'-x, -y, -z'
'x, -y, z'
'-x+1/2, -y+1/2, -z'
'x+1/2, -y+1/2, z'

loop_
_atom_site_label
_atom_site_type_symbol
_atom_site_fract_x
_atom_site_fract_y
_atom_site_fract_z
_atom_site_U_iso_or_equiv
_atom_site_adp_type
_atom_site_occupancy
_atom_site_symmetry_multiplicity
_atom_site_calc_flag
_atom_site_refinement_flags
Zn1 Zn 0.00090(3) 0.0000 0.15300(6) 0.0222(2) Uani 1 2 d S
S2 S 0.26519(6) 0.5000 0.07502(16) 0.0269(4) Uani 1 2 d S
O2 O 0.29891(19) 0.5000 -0.0433(5) 0.0340(10) Uani 1 2 d S
O3 O 0.29785(19) 0.5000 0.2160(5) 0.0362(10) Uani 1 2 d S
O1 O 0.06649(15) 0.1110(3) 0.1366(4) 0.0392(8) Uani 1 1 d .
C8 C 0.21426(18) 0.3913(3) 0.0605(4) 0.0274(9) Uani 1 1 d .
C1 C 0.08312(19) 0.1435(3) 0.0235(5) 0.0303(9) Uani 1 1 d .
N1 N -0.0001(2) 0.0000 0.3656(5) 0.0232(10) Uani 1 2 d S
C9 C 0.13105(19) 0.2301(3) 0.0372(4) 0.0272(9) Uani 1 1 d .
C10 C 0.1959(2) 0.3486(3) -0.0697(5) 0.0316(10) Uani 1 1 d .
H1 H 0.2115 0.3743 -0.1496 0.038 Uiso 1 1 calc R
C11 C 0.1539(2) 0.2670(3) -0.0809(4) 0.0309(9) Uani 1 1 d .
H2 H 0.1409 0.2367 -0.1690 0.037 Uiso 1 1 calc R
C12 C 0.1516(3) 0.2699(4) 0.1677(5) 0.0483(14) Uani 1 1 d .
H3 H 0.1378 0.2414 0.2482 0.058 Uiso 1 1 calc R
C13 C 0.1935(3) 0.3538(4) 0.1798(5) 0.0488(14) Uani 1 1 d .
H4 H 0.2071 0.3837 0.2679 0.059 Uiso 1 1 calc R
C14 C 0.0003(7) 0.1048(11) 0.4171(16) 0.074(4) Uiso 0.50 1 d P
H5 H -0.0357 0.1426 0.3715 0.089 Uiso 0.50 1 calc PR
H6 H 0.0369 0.1414 0.3945 0.089 Uiso 0.50 1 calc PR
C15 C -0.0536(6) -0.0617(10) 0.4008(14) 0.064(3) Uiso 0.50 1 d P
H7 H -0.0507 -0.1346 0.3688 0.077 Uiso 0.50 1 calc PR
H8 H -0.0916 -0.0312 0.3528 0.077 Uiso 0.50 1 calc PR
C16 C 0.0549(6) -0.0598(10) 0.4367(14) 0.059(3) Uiso 0.50 1 d P
H9 H 0.0926 -0.0258 0.4158 0.071 Uiso 0.50 1 calc PR
H10 H 0.0544 -0.1321 0.4007 0.071 Uiso 0.50 1 calc PR
O4 O 0.06295(14) 0.1125(3) -0.0968(3) 0.0365(7) Uiso 1 1 d .

loop_
_atom_site_aniso_label
_atom_site_aniso_U_11
_atom_site_aniso_U_22
_atom_site_aniso_U_33
_atom_site_aniso_U_23
_atom_site_aniso_U_13
_atom_site_aniso_U_12
Zn1 0.0255(4) 0.0269(4) 0.0150(3) 0.000 0.0057(2) 0.000
S2 0.0226(7) 0.0216(7) 0.0363(8) 0.000 0.0032(6) 0.000
O2 0.025(2) 0.029(2) 0.051(3) 0.000 0.0149(19) 0.000
O3 0.023(2) 0.039(3) 0.044(3) 0.000 -0.0035(19) 0.000
O1 0.0405(18) 0.0397(18) 0.0394(18) -0.0049(15) 0.0129(14) -0.0175(15)
C8 0.026(2) 0.024(2) 0.032(2) -0.0020(17) 0.0047(16) -0.0061(17)
C1 0.030(2) 0.031(2) 0.031(2) -0.0027(18) 0.0100(17) -0.0011(18)
N1 0.024(2) 0.026(2) 0.020(2) 0.000 0.0037(18) 0.000
C9 0.032(2) 0.025(2) 0.024(2) -0.0002(16) 0.0049(16) -0.0042(17)
C10 0.040(2) 0.029(2) 0.028(2) 0.0012(17) 0.0116(18) -0.0077(19)
C11 0.035(2) 0.031(2) 0.027(2) -0.0020(18) 0.0055(17) -0.0048(18)
C12 0.070(4) 0.048(3) 0.029(2) -0.006(2) 0.015(2) -0.025(3)
C13 0.065(3) 0.055(3) 0.028(2) -0.010(2) 0.010(2) -0.032(3)

loop_
_atom_type_symbol
_atom_type_description
_atom_type_scat_dispersion_real
_atom_type_scat_dispersion_imag
_atom_type_scat_source
Zn Zn 0.2839 1.4301 'International Tables Vol C Tables 4.2.6.8 and 6.1.1.4'
C C 0.0033 0.0016 'International Tables Vol C Tables 4.2.6.8 and 6.1.1.4'
H H 0.0000 0.0000 'International Tables Vol C Tables 4.2.6.8 and 6.1.1.4'
N N 0.0061 0.0033 'International Tables Vol C Tables 4.2.6.8 and 6.1.1.4'
O O 0.0106 0.0060 'International Tables Vol C Tables 4.2.6.8 and 6.1.1.4'
S S 0.1246 0.1234 'International Tables Vol C Tables 4.2.6.8 and 6.1.1.4'

loop_
_geom_angle_atom_site_label_1
_geom_angle_atom_site_label_2
_geom_angle_atom_site_label_3
_geom_angle
_geom_angle_site_symmetry_1
_geom_angle_site_symmetry_3
O4 Zn1 O4 89.55(18) 2 5
O4 Zn1 O1 88.11(14) 2 .
O4 Zn1 O1 160.07(14) 5 .
O4 Zn1 O1 160.07(14) 2 6
O4 Zn1 O1 88.11(14) 5 6
O1 Zn1 O1 87.4(2) . 6
O4 Zn1 N1 99.69(13) 2 .
O4 Zn1 N1 99.69(13) 5 .
O1 Zn1 N1 100.21(13) . .
O1 Zn1 N1 100.21(13) 6 .
O4 Zn1 Zn1 79.35(10) 2 5
O4 Zn1 Zn1 79.35(10) 5 5
O1 Zn1 Zn1 80.77(10) . 5
O1 Zn1 Zn1 80.77(10) 6 5
N1 Zn1 Zn1 178.61(13) . 5
O2 S2 O3 119.6(3) . .
O2 S2 C8 108.99(18) . 6_565
O3 S2 C8 107.80(18) . 6_565
O2 S2 C8 108.99(18) . .
O3 S2 C8 107.80(18) . .
C8 S2 C8 102.2(3) 6_565 .
C1 O1 Zn1 125.6(3) . .
C13 C8 C10 122.1(4) . .
C13 C8 S2 118.7(3) . .
C10 C8 S2 119.1(3) . .
O4 C1 O1 126.0(4) . .
O4 C1 C9 117.9(4) . .
O1 C1 C9 116.1(4) . .
C14 N1 C14 139.3(13) . 6
C14 N1 C15 112.5(9) . .
C14 N1 C15 53.0(8) 6 .
C14 N1 C15 53.0(8) . 6
C14 N1 C15 112.5(9) 6 6
C15 N1 C15 63.4(10) . 6
C14 N1 C16 53.5(7) . 6
C14 N1 C16 110.1(9) 6 6
C15 N1 C16 140.5(8) . 6
C15 N1 C16 104.2(7) 6 6
C14 N1 C16 110.1(9) . .
C14 N1 C16 53.5(7) 6 .
C15 N1 C16 104.2(7) . .
C15 N1 C16 140.5(8) 6 .
C16 N1 C16 60.1(10) 6 .
C14 N1 Zn1 110.3(6) . .
C14 N1 Zn1 110.3(6) 6 .
C15 N1 Zn1 109.8(6) . .
C15 N1 Zn1 109.8(6) 6 .
C16 N1 Zn1 109.7(5) 6 .
C16 N1 Zn1 109.7(5) . .
C12 C9 C11 120.8(4) . .
C12 C9 C1 119.3(4) . .
C11 C9 C1 119.9(4) . .
C8 C10 C11 118.7(4) . .
C8 C10 H1 120.6 . .
C11 C10 H1 120.6 . .
C9 C11 C10 120.1(4) . .
C9 C11 H2 119.9 . .
C10 C11 H2 119.9 . .
C9 C12 C13 119.4(4) . .
C9 C12 H3 120.3 . .
C13 C12 H3 120.3 . .
C8 C13 C12 118.7(4) . .
C8 C13 H4 120.6 . .
C12 C13 H4 120.6 . .
N1 C14 C14 110.3(6) . 2_556
N1 C14 H5 109.6 . .
C14 C14 H5 109.6 2_556 .
N1 C14 H6 109.6 . .
C14 C14 H6 109.6 2_556 .
H5 C14 H6 108.1 . .
N1 C15 C16 109.6(9) . 2_556
N1 C15 H7 109.7 . .
C16 C15 H7 109.7 2_556 .
N1 C15 H8 109.7 . .
C16 C15 H8 109.7 2_556 .
H7 C15 H8 108.2 . .
N1 C16 C15 109.8(9) . 2_556
N1 C16 H9 109.7 . .
C15 C16 H9 109.7 2_556 .
N1 C16 H10 109.7 . .
C15 C16 H10 109.7 2_556 .
H9 C16 H10 108.2 . .
C1 O4 Zn1 128.3(3) . 5

loop_
_geom_bond_atom_site_label_1
_geom_bond_atom_site_label_2
_geom_bond_distance
_geom_bond_site_symmetry_2
Zn1 O4 2.028(3) 2
Zn1 O4 2.028(3) 5
Zn1 O1 2.039(3) .
Zn1 O1 2.039(3) 6
Zn1 N1 2.045(5) .
Zn1 Zn1 2.9337(16) 5
S2 O2 1.437(5) .
S2 O3 1.448(5) .
S2 C8 1.773(4) 6_565
S2 C8 1.773(4) .
O1 C1 1.260(5) .
C8 C13 1.372(6) .
C8 C10 1.375(6) .
C1 O4 1.246(5) .
C1 C9 1.518(6) .
N1 C14 1.419(14) .
N1 C14 1.419(14) 6
N1 C15 1.490(13) .
N1 C15 1.490(13) 6
N1 C16 1.515(12) 6
N1 C16 1.515(12) .
C9 C12 1.373(6) .
C9 C11 1.382(6) .
C10 C11 1.383(6) .
C10 H1 0.9400 .
C11 H2 0.9400 .
C12 C13 1.403(7) .
C12 H3 0.9400 .
C13 H4 0.9400 .
C14 C14 1.59(3) 2_556
C14 H5 0.9800 .
C14 H6 0.9800 .
C15 C16 1.564(19) 2_556
C15 H7 0.9800 .
C15 H8 0.9800 .
C16 C15 1.564(19) 2_556
C16 H9 0.9800 .
C16 H10 0.9800 .
O4 Zn1 2.028(3) 5

loop_
_geom_torsion_atom_site_label_1
_geom_torsion_atom_site_label_2
_geom_torsion_atom_site_label_3
_geom_torsion_atom_site_label_4
_geom_torsion
_geom_torsion_site_symmetry_1
_geom_torsion_site_symmetry_4
O4 Zn1 O1 C1 -77.8(4) 2 .
O4 Zn1 O1 C1 5.6(6) 5 .
O1 Zn1 O1 C1 82.7(4) 6 .
N1 Zn1 O1 C1 -177.3(4) . .
Zn1 Zn1 O1 C1 1.7(4) 5 .
O2 S2 C8 C13 157.6(4) . .
O3 S2 C8 C13 26.3(5) . .
C8 S2 C8 C13 -87.1(5) 6_565 .
O2 S2 C8 C10 -23.7(4) . .
O3 S2 C8 C10 -154.9(4) . .
C8 S2 C8 C10 91.6(4) 6_565 .
Zn1 O1 C1 O4 -1.0(7) . .
Zn1 O1 C1 C9 177.5(3) . .
O4 Zn1 N1 C14 -45.0(8) 2 .
O4 Zn1 N1 C14 -136.2(7) 5 .
O1 Zn1 N1 C14 44.8(8) . .
O1 Zn1 N1 C14 134.0(7) 6 .
Zn1 Zn1 N1 C14 -90.6(7) 5 .
O4 Zn1 N1 C14 136.2(7) 2 6
O4 Zn1 N1 C14 45.0(8) 5 6
O1 Zn1 N1 C14 -134.0(7) . 6
O1 Zn1 N1 C14 -44.8(8) 6 6
Zn1 Zn1 N1 C14 90.6(7) 5 6
O4 Zn1 N1 C15 79.5(6) 2 .
O4 Zn1 N1 C15 -11.7(6) 5 .
O1 Zn1 N1 C15 169.3(6) . .
O1 Zn1 N1 C15 -101.5(6) 6 .
Zn1 Zn1 N1 C15 33.9(6) 5 .
O4 Zn1 N1 C15 11.7(6) 2 6
O4 Zn1 N1 C15 -79.5(6) 5 6
O1 Zn1 N1 C15 101.5(6) . 6
O1 Zn1 N1 C15 -169.3(6) 6 6
Zn1 Zn1 N1 C15 -34.0(6) 5 6
O4 Zn1 N1 C16 -102.3(5) 2 6
O4 Zn1 N1 C16 166.5(5) 5 6
O1 Zn1 N1 C16 -12.4(5) . 6
O1 Zn1 N1 C16 76.7(5) 6 6
Zn1 Zn1 N1 C16 -147.9(5) 5 6
O4 Zn1 N1 C16 -166.5(5) 2 .
O4 Zn1 N1 C16 102.3(5) 5 .
O1 Zn1 N1 C16 -76.7(5) . .
O1 Zn1 N1 C16 12.4(5) 6 .
Zn1 Zn1 N1 C16 147.8(5) 5 .
O4 C1 C9 C12 176.4(5) . .
O1 C1 C9 C12 -2.2(7) . .
O4 C1 C9 C11 -4.3(6) . .
O1 C1 C9 C11 177.1(4) . .
C13 C8 C10 C11 1.7(7) . .
S2 C8 C10 C11 -177.0(3) . .
C12 C9 C11 C10 -3.1(7) . .
C1 C9 C11 C10 177.6(4) . .
C8 C10 C11 C9 0.2(7) . .
C11 C9 C12 C13 4.0(8) . .
C1 C9 C12 C13 -176.7(4) . .
C10 C8 C13 C12 -0.8(8) . .
S2 C8 C13 C12 177.9(4) . .
C9 C12 C13 C8 -2.1(9) . .
C14 N1 C14 C14 -2(3) 6 2_556
C15 N1 C14 C14 57.2(18) . 2_556
C15 N1 C14 C14 80.3(16) 6 2_556
C16 N1 C14 C14 -79.8(16) 6 2_556
C16 N1 C14 C14 -58.5(18) . 2_556
Zn1 N1 C14 C14 -179.8(12) . 2_556
C14 N1 C15 C16 -55.7(13) . 2_556
C14 N1 C15 C16 80.0(12) 6 2_556
C15 N1 C15 C16 -76.2(10) 6 2_556
C16 N1 C15 C16 3.7(19) 6 2_556
C16 N1 C15 C16 63.6(9) . 2_556
Zn1 N1 C15 C16 -179.0(7) . 2_556
C14 N1 C16 C15 59.4(13) . 2_556
C14 N1 C16 C15 -77.8(11) 6 2_556
C15 N1 C16 C15 -61.5(10) . 2_556
C15 N1 C16 C15 3.7(19) 6 2_556
C16 N1 C16 C15 79.1(10) 6 2_556
Zn1 N1 C16 C15 -179.0(7) . 2_556
O1 C1 O4 Zn1 -1.3(7) . 5
C9 C1 O4 Zn1 -179.7(3) . 5

loop_
_platon_squeeze_void_nr
_platon_squeeze_void_average_x
_platon_squeeze_void_average_y
_platon_squeeze_void_average_z
_platon_squeeze_void_volume
_platon_squeeze_void_count_electrons
_platon_squeeze_void_content
1 0.426 -0.024 -0.100 1210 257 ' '
